data_1554627
loop_
_publ_author_name
'Huang, Qi'
'Guo, Zhicheng'
'Liao, Longyu'
'Hao, Shilong'
'Nie, Fude'
'Li, Hongzhen'

_publ_section_title
;
 Customization of the molecular structure to modulate the crystal packing
 style of energetic materials
;
_journal_issue 5
_journal_name_full 'Molecular Systems Design &amp; Engineering'
_journal_page_first 1032
_journal_paper_doi 10.1039/C9ME00051H
_journal_volume 4
_journal_year 2019
_chemical_formula_sum 'C6 H6 N8 O9'
_chemical_formula_weight 334.19
_space_group_crystal_system monoclinic
_space_group_IT_number 14
_space_group_name_Hall '-P 2ybc'
_space_group_name_H-M_alt 'P 1 21/c 1'
_atom_sites_solution_hydrogens geom
_audit_creation_method SHELXL-2013
_audit_update_record
;
2017-06-08 deposited with the CCDC.	2019-07-18 downloaded from the CCDC.
;
_cell_angle_alpha 90
_cell_angle_beta 106.283(4)
_cell_angle_gamma 90
_cell_formula_units_Z 4
_cell_length_a 7.6484(13)
_cell_length_b 16.154(3)
_cell_length_c 11.156(2)
_cell_measurement_reflns_used 1936
_cell_measurement_temperature 293(2)
_cell_measurement_theta_max 47.011
_cell_measurement_theta_min 4.564
_cell_volume 1323.1(4)
_computing_cell_refinement 'Bruker SMART'
_computing_data_collection 'Bruker SMART'
_computing_data_reduction 'Bruker SHELXTL'
_computing_molecular_graphics 'Bruker SHELXTL'
_computing_publication_material 'Bruker SHELXTL'
_computing_structure_refinement 'SHELXL-2013 (Sheldrick, 2013)'
_computing_structure_solution 'Bruker SHELXTL'
_diffrn_ambient_temperature 293(2)
_diffrn_measured_fraction_theta_full 0.999
_diffrn_measured_fraction_theta_max 0.999
_diffrn_measurement_device_type 'CCD area detector'
_diffrn_measurement_method 'phi and omega scans'
_diffrn_radiation_type MoK\a
_diffrn_radiation_wavelength 0.71073
_diffrn_reflns_av_R_equivalents 0.0414
_diffrn_reflns_av_unetI/netI 0.0384
_diffrn_reflns_Laue_measured_fraction_full 0.999
_diffrn_reflns_Laue_measured_fraction_max 0.999
_diffrn_reflns_limit_h_max 9
_diffrn_reflns_limit_h_min -9
_diffrn_reflns_limit_k_max 19
_diffrn_reflns_limit_k_min -19
_diffrn_reflns_limit_l_max 10
_diffrn_reflns_limit_l_min -13
_diffrn_reflns_number 7408
_diffrn_reflns_point_group_measured_fraction_full 0.999
_diffrn_reflns_point_group_measured_fraction_max 0.999
_diffrn_reflns_theta_full 25.242
_diffrn_reflns_theta_max 25.494
_diffrn_reflns_theta_min 2.282
_exptl_absorpt_coefficient_mu 0.158
_exptl_absorpt_correction_T_max 0.7456
_exptl_absorpt_correction_T_min 0.6433
_exptl_absorpt_correction_type multi-scan
_exptl_absorpt_process_details sadabs
_exptl_crystal_colour colorless
_exptl_crystal_density_diffrn 1.678
_exptl_crystal_description prismatic
_exptl_crystal_F_000 680
_exptl_crystal_size_max 0.220
_exptl_crystal_size_mid 0.180
_exptl_crystal_size_min 0.100
_refine_diff_density_max 0.260
_refine_diff_density_min -0.151
_refine_diff_density_rms 0.048
_refine_ls_extinction_method none
_refine_ls_goodness_of_fit_ref 1.068
_refine_ls_hydrogen_treatment constr
_refine_ls_matrix_type full
_refine_ls_number_parameters 210
_refine_ls_number_reflns 2459
_refine_ls_number_restraints 0
_refine_ls_restrained_S_all 1.068
_refine_ls_R_factor_all 0.0651
_refine_ls_R_factor_gt 0.0499
_refine_ls_shift/su_max 0.000
_refine_ls_shift/su_mean 0.000
_refine_ls_structure_factor_coef Fsqd
_refine_ls_weighting_details 'w=1/[\s^2^(Fo^2^)+(0.0583P)^2^+0.4794P] where P=(Fo^2^+2Fc^2^)/3'
_refine_ls_weighting_scheme calc
_refine_ls_wR_factor_gt 0.1207
_refine_ls_wR_factor_ref 0.1307
_reflns_Friedel_coverage 0.000
_reflns_number_gt 1899
_reflns_number_total 2459
_reflns_threshold_expression 'I > 2\s(I)'
_cod_data_source_file c9me00051h2.cif
_cod_data_source_block cd16632
_cod_original_cell_volume 1323.0(4)
_cod_original_sg_symbol_H-M 'P 21/c'
_cod_database_code 1554627
_shelx_space_group_comment
; 
The symmetry employed for this shelxl refinement is uniquely defined 
by the following loop, which should always be used as a source of 
symmetry information in preference to the above space-group names. 
They are only intended as comments. 
;
_shelx_estimated_absorpt_t_min 0.966
_shelx_estimated_absorpt_t_max 0.984
_shelxl_version_number 2013-4

loop_
_space_group_symop_operation_xyz
'x, y, z'
'-x, y+1/2, -z+1/2'
'-x, -y, -z'
'x, -y-1/2, z-1/2'

loop_
_atom_site_label
_atom_site_type_symbol
_atom_site_fract_x
_atom_site_fract_y
_atom_site_fract_z
_atom_site_U_iso_or_equiv
_atom_site_adp_type
_atom_site_occupancy
_atom_site_site_symmetry_order
_atom_site_calc_flag
_atom_site_refinement_flags_posn
_atom_site_refinement_flags_adp
N1 N -0.1887(2) 0.61534(12) 0.24690(17) 0.0367(5) Uani 1 1 d . .
N2 N 0.1649(2) 0.61716(10) 0.40004(15) 0.0314(4) Uani 1 1 d . .
N3 N -0.1510(3) 0.47898(15) 0.1788(2) 0.0567(6) Uani 1 1 d . .
N4 N -0.2407(3) 0.75280(14) 0.3054(2) 0.0533(6) Uani 1 1 d . .
N5 N 0.2183(2) 0.48759(11) 0.32124(16) 0.0352(4) Uani 1 1 d . .
N6 N 0.2774(3) 0.44532(12) 0.43339(19) 0.0439(5) Uani 1 1 d . .
N7 N 0.1334(3) 0.74604(11) 0.47416(18) 0.0418(5) Uani 1 1 d . .
N8 N 0.0485(4) 0.77457(14) 0.5585(2) 0.0554(6) Uani 1 1 d . .
O1 O -0.3454(2) 0.61349(12) 0.17218(18) 0.0594(5) Uani 1 1 d . .
O2 O -0.1287(4) 0.47501(18) 0.0780(2) 0.1065(9) Uani 1 1 d . .
O3 O -0.2252(4) 0.42885(16) 0.2253(3) 0.1080(10) Uani 1 1 d . .
O4 O -0.3929(3) 0.74168(15) 0.3102(2) 0.0823(7) Uani 1 1 d . .
O5 O -0.1724(3) 0.81814(13) 0.2902(2) 0.0781(7) Uani 1 1 d . .
O6 O 0.1776(3) 0.44774(12) 0.50001(19) 0.0668(6) Uani 1 1 d . .
O7 O 0.4171(3) 0.40754(12) 0.45225(19) 0.0669(6) Uani 1 1 d . .
O8 O 0.1356(3) 0.82234(14) 0.6360(2) 0.0838(7) Uani 1 1 d . .
O9 O -0.1056(3) 0.75149(14) 0.5491(2) 0.0719(6) Uani 1 1 d . .
C1 C -0.0743(3) 0.55039(14) 0.2550(2) 0.0354(5) Uani 1 1 d . .
C2 C 0.0999(3) 0.55330(12) 0.32759(18) 0.0297(5) Uani 1 1 d . .
C3 C 0.0543(3) 0.67952(12) 0.39782(19) 0.0313(5) Uani 1 1 d . .
C4 C -0.1208(3) 0.68136(13) 0.3202(2) 0.0347(5) Uani 1 1 d . .
C5 C 0.3537(3) 0.50245(17) 0.2548(3) 0.0520(7) Uani 1 1 d . .
H5A H 0.4415 0.5418 0.3003 0.078 Uiso 1 1 calc R U
H5B H 0.2950 0.5239 0.1732 0.078 Uiso 1 1 calc R U
H5C H 0.4139 0.4514 0.2471 0.078 Uiso 1 1 calc R U
C6 C 0.3259(3) 0.76376(17) 0.4976(3) 0.0577(7) Uani 1 1 d . .
H6A H 0.3458 0.8223 0.5092 0.087 Uiso 1 1 calc R U
H6B H 0.3661 0.7457 0.4277 0.087 Uiso 1 1 calc R U
H6C H 0.3933 0.7350 0.5715 0.087 Uiso 1 1 calc R U

loop_
_atom_site_aniso_label
_atom_site_aniso_U_11
_atom_site_aniso_U_22
_atom_site_aniso_U_33
_atom_site_aniso_U_23
_atom_site_aniso_U_13
_atom_site_aniso_U_12
N1 0.0300(10) 0.0424(11) 0.0366(10) 0.0062(8) 0.0073(8) 0.0005(8)
N2 0.0347(9) 0.0293(9) 0.0295(9) 0.0012(7) 0.0079(8) 0.0036(8)
N3 0.0500(13) 0.0550(14) 0.0644(16) -0.0176(12) 0.0145(12) -0.0104(11)
N4 0.0531(14) 0.0545(15) 0.0543(14) 0.0087(11) 0.0182(11) 0.0210(11)
N5 0.0422(10) 0.0294(9) 0.0375(10) 0.0031(8) 0.0168(8) 0.0048(8)
N6 0.0537(12) 0.0312(10) 0.0479(12) 0.0045(9) 0.0162(10) 0.0081(9)
N7 0.0479(11) 0.0363(11) 0.0433(11) -0.0128(9) 0.0161(9) 0.0019(9)
N8 0.0788(17) 0.0459(13) 0.0468(13) -0.0113(11) 0.0261(12) 0.0044(12)
O1 0.0356(9) 0.0716(13) 0.0609(12) 0.0046(10) -0.0031(9) 0.0005(8)
O2 0.144(2) 0.114(2) 0.0618(15) -0.0452(14) 0.0286(16) -0.0381(18)
O3 0.124(2) 0.0717(16) 0.146(2) -0.0369(16) 0.0664(19) -0.0579(16)
O4 0.0510(12) 0.0992(18) 0.0984(18) 0.0019(13) 0.0239(12) 0.0314(11)
O5 0.1033(17) 0.0392(11) 0.0931(17) 0.0197(10) 0.0296(14) 0.0219(11)
O6 0.0907(14) 0.0576(12) 0.0677(12) 0.0260(10) 0.0479(12) 0.0205(10)
O7 0.0652(12) 0.0594(12) 0.0708(13) 0.0103(10) 0.0104(10) 0.0297(10)
O8 0.1112(18) 0.0769(15) 0.0685(14) -0.0421(12) 0.0335(13) -0.0129(13)
O9 0.0770(14) 0.0854(15) 0.0683(14) -0.0202(11) 0.0449(12) -0.0025(12)
C1 0.0389(12) 0.0329(12) 0.0353(11) -0.0003(9) 0.0120(10) -0.0029(9)
C2 0.0354(11) 0.0278(11) 0.0278(10) 0.0039(9) 0.0120(9) 0.0009(9)
C3 0.0377(12) 0.0287(11) 0.0304(11) 0.0018(9) 0.0141(9) 0.0025(9)
C4 0.0376(12) 0.0329(12) 0.0367(12) 0.0086(9) 0.0157(10) 0.0066(9)
C5 0.0562(15) 0.0508(15) 0.0595(16) 0.0028(12) 0.0335(13) 0.0069(12)
C6 0.0497(15) 0.0484(15) 0.0700(18) -0.0190(13) 0.0084(14) -0.0046(12)

loop_
_atom_type_symbol
_atom_type_description
_atom_type_scat_dispersion_real
_atom_type_scat_dispersion_imag
_atom_type_scat_source
C C 0.0033 0.0016 'International Tables Vol C Tables 4.2.6.8 and 6.1.1.4'
H H 0.0000 0.0000 'International Tables Vol C Tables 4.2.6.8 and 6.1.1.4'
N N 0.0061 0.0033 'International Tables Vol C Tables 4.2.6.8 and 6.1.1.4'
O O 0.0106 0.0060 'International Tables Vol C Tables 4.2.6.8 and 6.1.1.4'

loop_
_geom_angle_atom_site_label_1
_geom_angle_atom_site_label_2
_geom_angle_atom_site_label_3
_geom_angle
O1 N1 C1 120.37(19)
O1 N1 C4 123.60(19)
C1 N1 C4 115.98(18)
C3 N2 C2 117.31(18)
O2 N3 O3 126.2(3)
O2 N3 C1 117.1(2)
O3 N3 C1 116.7(2)
O4 N4 O5 127.0(2)
O4 N4 C4 117.9(2)
O5 N4 C4 115.1(2)
N6 N5 C2 112.18(16)
N6 N5 C5 116.31(19)
C2 N5 C5 117.45(17)
O7 N6 O6 126.6(2)
O7 N6 N5 117.4(2)
O6 N6 N5 115.95(19)
N8 N7 C3 118.10(19)
N8 N7 C6 117.7(2)
C3 N7 C6 120.37(18)
O8 N8 O9 125.8(2)
O8 N8 N7 115.8(2)
O9 N8 N7 118.4(2)
C2 C1 N1 121.6(2)
C2 C1 N3 123.1(2)
N1 C1 N3 115.35(19)
N2 C2 C1 122.24(19)
N2 C2 N5 118.85(18)
C1 C2 N5 118.85(19)
N2 C3 C4 122.50(19)
N2 C3 N7 114.33(18)
C4 C3 N7 123.02(19)
N1 C4 C3 120.23(19)
N1 C4 N4 115.6(2)
C3 C4 N4 124.1(2)
N5 C5 H5A 109.5
N5 C5 H5B 109.5
H5A C5 H5B 109.5
N5 C5 H5C 109.5
H5A C5 H5C 109.5
H5B C5 H5C 109.5
N7 C6 H6A 109.5
N7 C6 H6B 109.5
H6A C6 H6B 109.5
N7 C6 H6C 109.5
H6A C6 H6C 109.5
H6B C6 H6C 109.5

loop_
_geom_bond_atom_site_label_1
_geom_bond_atom_site_label_2
_geom_bond_distance
N1 O1 1.253(2)
N1 C1 1.353(3)
N1 C4 1.356(3)
N2 C3 1.311(3)
N2 C2 1.319(3)
N3 O2 1.185(3)
N3 O3 1.188(3)
N3 C1 1.455(3)
N4 O4 1.194(3)
N4 O5 1.210(3)
N4 C4 1.454(3)
N5 N6 1.385(3)
N5 C2 1.410(3)
N5 C5 1.453(3)
N6 O7 1.197(2)
N6 O6 1.206(3)
N7 N8 1.364(3)
N7 C3 1.399(3)
N7 C6 1.450(3)
N8 O8 1.210(3)
N8 O9 1.213(3)
C1 C2 1.352(3)
C3 C4 1.376(3)
C5 H5A 0.9600
C5 H5B 0.9600
C5 H5C 0.9600
C6 H6A 0.9600
C6 H6B 0.9600
C6 H6C 0.9600

loop_
_geom_torsion_atom_site_label_1
_geom_torsion_atom_site_label_2
_geom_torsion_atom_site_label_3
_geom_torsion_atom_site_label_4
_geom_torsion
C2 N5 N6 O7 -156.8(2)
C5 N5 N6 O7 -17.6(3)
C2 N5 N6 O6 26.2(3)
C5 N5 N6 O6 165.4(2)
C3 N7 N8 O8 168.2(2)
C6 N7 N8 O8 10.3(3)
C3 N7 N8 O9 -12.8(3)
C6 N7 N8 O9 -170.7(2)
O1 N1 C1 C2 174.8(2)
C4 N1 C1 C2 -3.0(3)
O1 N1 C1 N3 -4.0(3)
C4 N1 C1 N3 178.12(19)
O2 N3 C1 C2 -85.5(3)
O3 N3 C1 C2 92.1(3)
O2 N3 C1 N1 93.3(3)
O3 N3 C1 N1 -89.0(3)
C3 N2 C2 C1 -1.2(3)
C3 N2 C2 N5 175.79(17)
N1 C1 C2 N2 4.1(3)
N3 C1 C2 N2 -177.1(2)
N1 C1 C2 N5 -172.83(18)
N3 C1 C2 N5 5.9(3)
N6 N5 C2 N2 66.6(2)
C5 N5 C2 N2 -72.1(3)
N6 N5 C2 C1 -116.3(2)
C5 N5 C2 C1 105.0(2)
C2 N2 C3 C4 -2.6(3)
C2 N2 C3 N7 -178.33(17)
N8 N7 C3 N2 -126.8(2)
C6 N7 C3 N2 30.5(3)
N8 N7 C3 C4 57.5(3)
C6 N7 C3 C4 -145.1(2)
O1 N1 C4 C3 -178.42(19)
C1 N1 C4 C3 -0.7(3)
O1 N1 C4 N4 -1.3(3)
C1 N1 C4 N4 176.42(18)
N2 C3 C4 N1 3.6(3)
N7 C3 C4 N1 178.93(19)
N2 C3 C4 N4 -173.2(2)
N7 C3 C4 N4 2.1(3)
O4 N4 C4 N1 50.5(3)
O5 N4 C4 N1 -130.1(2)
O4 N4 C4 C3 -132.6(3)
O5 N4 C4 C3 46.9(3)
